data_1552709
loop_
_publ_author_name
'Chen, Yongsheng'
'Chen, Wan-Na'
'Hu, Nan'
'Banwell, Martin G.'
'Ma, Chenxi'
'Gardiner, Michael G.'
'Lan, Ping'

_publ_section_title
;
 Cytotoxicity and Anti-inflammatory Properties of Apigenin-Derived
 Isolaxifolin.
;
_journal_issue 9
_journal_name_full 'Journal of natural products'
_journal_page_first 2451
_journal_page_last 2459
_journal_paper_doi 10.1021/acs.jnatprod.9b00113
_journal_volume 82
_journal_year 2019
_chemical_formula_moiety 'C27 H26 O6'
_chemical_formula_sum 'C27 H26 O6'
_chemical_formula_weight 446.48
_space_group_crystal_system monoclinic
_space_group_IT_number 14
_space_group_name_Hall '-P 2yn'
_space_group_name_H-M_alt 'P 1 21/n 1'
_atom_sites_solution_hydrogens mixed
_audit_creation_date 2018-12-21
_audit_creation_method
;
Olex2 1.2
(compiled 2018.05.29 svn.r3508 for OlexSys, GUI svn.r5506)
;
_cell_angle_alpha 90
_cell_angle_beta 98.333(18)
_cell_angle_gamma 90
_cell_formula_units_Z 4
_cell_length_a 18.695(2)
_cell_length_b 6.122(3)
_cell_length_c 20.101(4)
_cell_measurement_reflns_used 9284
_cell_measurement_temperature 100
_cell_measurement_theta_max 26.377
_cell_measurement_theta_min 1.609
_cell_volume 2276.3(12)
_computing_cell_refinement 'XDS (Kabsch, 1993)'
_computing_data_collection 'AS QEGUI'
_computing_data_reduction 'XDS (Kabsch, 1993)'
_computing_molecular_graphics 'Olex2 (Dolomanov et al., 2009)'
_computing_publication_material 'Olex2 (Dolomanov et al., 2009)'
_computing_structure_refinement 'ShelXL (Sheldrick, 2015)'
_computing_structure_solution 'SHELXT 2018/2 (Sheldrick, 2018)'
_diffrn_ambient_temperature 100
_diffrn_measured_fraction_theta_full 0.997
_diffrn_measured_fraction_theta_max 0.997
_diffrn_measurement_device_type '3-BM1 Australian Synchrotron'
_diffrn_measurement_method 'Omega Scan'
_diffrn_radiation_monochromator graphite
_diffrn_radiation_type Synchrotron
_diffrn_radiation_wavelength 0.7109
_diffrn_reflns_av_R_equivalents 0.0885
_diffrn_reflns_av_unetI/netI 0.0648
_diffrn_reflns_Laue_measured_fraction_full 0.997
_diffrn_reflns_Laue_measured_fraction_max 0.997
_diffrn_reflns_limit_h_max 23
_diffrn_reflns_limit_h_min -23
_diffrn_reflns_limit_k_max 7
_diffrn_reflns_limit_k_min -7
_diffrn_reflns_limit_l_max 25
_diffrn_reflns_limit_l_min -25
_diffrn_reflns_number 17259
_diffrn_reflns_point_group_measured_fraction_full 0.997
_diffrn_reflns_point_group_measured_fraction_max 0.997
_diffrn_reflns_theta_full 25.248
_diffrn_reflns_theta_max 26.377
_diffrn_reflns_theta_min 1.609
_diffrn_source 'MX1 Beamline Australian Synchrotron'
_diffrn_standards_number 0
_exptl_absorpt_coefficient_mu 0.092
_exptl_absorpt_correction_type multi-scan
_exptl_absorpt_process_details
;
XDS (Kabsch, 1993), XDS does not give T_max and T_min values
;
_exptl_crystal_colour colourless
_exptl_crystal_density_diffrn 1.303
_exptl_crystal_density_method 'not measured'
_exptl_crystal_description needle
_exptl_crystal_F_000 944
_exptl_crystal_size_max 0.4
_exptl_crystal_size_mid 0.05
_exptl_crystal_size_min 0.05
_refine_diff_density_max 0.217
_refine_diff_density_min -0.313
_refine_diff_density_rms 0.059
_refine_ls_extinction_method none
_refine_ls_goodness_of_fit_ref 1.046
_refine_ls_hydrogen_treatment mixed
_refine_ls_matrix_type full
_refine_ls_number_parameters 306
_refine_ls_number_reflns 4646
_refine_ls_number_restraints 0
_refine_ls_restrained_S_all 1.046
_refine_ls_R_factor_all 0.0859
_refine_ls_R_factor_gt 0.0575
_refine_ls_shift/su_max 0.000
_refine_ls_shift/su_mean 0.000
_refine_ls_structure_factor_coef Fsqd
_refine_ls_weighting_details 'w=1/[\s^2^(Fo^2^)+(0.0762P)^2^+0.7251P] where P=(Fo^2^+2Fc^2^)/3'
_refine_ls_weighting_scheme calc
_refine_ls_wR_factor_gt 0.1406
_refine_ls_wR_factor_ref 0.1593
_reflns_Friedel_coverage 0.000
_reflns_number_gt 3254
_reflns_number_total 4646
_reflns_threshold_expression 'I > 2\s(I)'
_cod_data_source_file np9b00113_si_002.cif
_cod_data_source_block qcyccr1a_a
_cod_original_cell_volume 2276.3(14)
_cod_database_code 1552709
_shelx_shelxl_version_number 2018/3
_shelx_space_group_comment
;
The symmetry employed for this shelxl refinement is uniquely defined
by the following loop, which should always be used as a source of
symmetry information in preference to the above space-group names.
They are only intended as comments.
;
_olex2_refinement_description
;
1. Fixed Uiso
 At 1.2 times of:
  All C(H) groups, All C(H,H) groups
 At 1.5 times of:
  All C(H,H,H) groups, All O(H) groups
2.a Fixed occupancy and ADP/Uiso:
 H2
2.b Secondary CH2 refined with riding coordinates:
 C20(H20A,H20B)
2.c Aromatic/amide H refined with riding coordinates:
 C4(H4), C5(H5), C10(H10), C13(H13), C14(H14), C16(H16), C17(H17), C21(H21)
2.d Idealised Me refined as rotating group:
 C2(H2A,H2B,H2C), C3(H3A,H3B,H3C), C23(H23A,H23B,H23C), C24(H24A,H24B,H24C),
 C27(H27A,H27B,H27C)
;
_olex2_submission_special_instructions 'No special instructions were received'

loop_
_space_group_symop_operation_xyz
'x, y, z'
'-x+1/2, y+1/2, -z+1/2'
'-x, -y, -z'
'x-1/2, -y-1/2, z-1/2'

loop_
_atom_site_label
_atom_site_type_symbol
_atom_site_fract_x
_atom_site_fract_y
_atom_site_fract_z
_atom_site_U_iso_or_equiv
_atom_site_adp_type
_atom_site_occupancy
_atom_site_site_symmetry_order
_atom_site_calc_flag
_atom_site_refinement_flags_posn
O1 O 0.39197(7) -0.3366(2) 0.64061(7) 0.0317(3) Uani 1 1 d .
O2 O 0.14070(8) -0.4475(2) 0.64655(7) 0.0337(4) Uani 1 1 d .
H2 H 0.0979(15) -0.385(5) 0.6292(13) 0.051 Uiso 1 1 d .
O3 O 0.05273(8) -0.1681(3) 0.58432(8) 0.0358(4) Uani 1 1 d .
O4 O 0.22479(7) 0.1651(2) 0.53102(7) 0.0305(3) Uani 1 1 d .
O5 O 0.15228(9) 1.0228(3) 0.36485(8) 0.0418(4) Uani 1 1 d .
O6 O 0.16558(11) 0.8700(3) 0.26623(9) 0.0563(5) Uani 1 1 d .
C1 C 0.41225(12) -0.4630(4) 0.70271(11) 0.0329(5) Uani 1 1 d .
C2 C 0.48359(13) -0.5694(4) 0.69417(13) 0.0411(5) Uani 1 1 d .
H2A H 0.477192 -0.658902 0.654534 0.062 Uiso 1 1 calc GR
H2B H 0.499876 -0.658301 0.732736 0.062 Uiso 1 1 calc GR
H2C H 0.518866 -0.458334 0.689821 0.062 Uiso 1 1 calc GR
C3 C 0.42071(14) -0.3046(4) 0.76138(12) 0.0433(6) Uani 1 1 d .
H3A H 0.457530 -0.199577 0.755820 0.065 Uiso 1 1 calc GR
H3B H 0.434242 -0.383431 0.802558 0.065 Uiso 1 1 calc GR
H3C H 0.375722 -0.230443 0.762869 0.065 Uiso 1 1 calc GR
C4 C 0.35450(12) -0.6296(4) 0.71066(11) 0.0341(5) Uani 1 1 d .
H4 H 0.367138 -0.759355 0.733419 0.041 Uiso 1 1 calc R
C5 C 0.28584(12) -0.5929(3) 0.68553(11) 0.0333(5) Uani 1 1 d .
H5 H 0.250409 -0.693712 0.692355 0.040 Uiso 1 1 calc R
C6 C 0.26620(11) -0.3947(3) 0.64735(10) 0.0301(5) Uani 1 1 d .
C7 C 0.19530(11) -0.3272(3) 0.62804(10) 0.0297(4) Uani 1 1 d .
C8 C 0.17958(11) -0.1369(3) 0.58913(10) 0.0287(4) Uani 1 1 d .
C9 C 0.10615(11) -0.0657(3) 0.56767(10) 0.0301(4) Uani 1 1 d .
C10 C 0.09781(11) 0.1272(4) 0.52671(10) 0.0320(5) Uani 1 1 d .
H10 H 0.051666 0.179523 0.511348 0.038 Uiso 1 1 calc R
C11 C 0.15594(11) 0.2338(3) 0.51014(10) 0.0298(4) Uani 1 1 d .
C12 C 0.15456(12) 0.4337(3) 0.46888(11) 0.0309(5) Uani 1 1 d .
C13 C 0.08911(12) 0.5318(4) 0.44247(11) 0.0358(5) Uani 1 1 d .
H13 H 0.045738 0.467421 0.449385 0.043 Uiso 1 1 calc R
C14 C 0.08822(13) 0.7238(4) 0.40615(11) 0.0374(5) Uani 1 1 d .
H14 H 0.044611 0.789588 0.388928 0.045 Uiso 1 1 calc R
C15 C 0.15311(13) 0.8166(4) 0.39581(11) 0.0354(5) Uani 1 1 d .
C16 C 0.21830(13) 0.7220(4) 0.41993(12) 0.0385(5) Uani 1 1 d .
H16 H 0.261393 0.785283 0.411717 0.046 Uiso 1 1 calc R
C17 C 0.21875(12) 0.5302(4) 0.45677(11) 0.0367(5) Uani 1 1 d .
H17 H 0.262619 0.465247 0.473615 0.044 Uiso 1 1 calc R
C18 C 0.23722(11) -0.0198(3) 0.56967(10) 0.0287(4) Uani 1 1 d .
C19 C 0.30941(11) -0.0795(3) 0.58740(10) 0.0300(5) Uani 1 1 d .
C20 C 0.37046(11) 0.0536(4) 0.56610(11) 0.0332(5) Uani 1 1 d .
H20A H 0.357748 0.207198 0.566146 0.040 Uiso 1 1 calc R
H20B H 0.413611 0.032880 0.598605 0.040 Uiso 1 1 calc R
C21 C 0.38671(11) -0.0082(3) 0.49737(11) 0.0331(5) Uani 1 1 d .
H21 H 0.385341 -0.156644 0.487419 0.040 Uiso 1 1 calc R
C22 C 0.40284(11) 0.1245(4) 0.44902(11) 0.0333(5) Uani 1 1 d .
C23 C 0.41613(15) 0.0368(4) 0.38230(13) 0.0462(6) Uani 1 1 d .
H23A H 0.380705 0.095053 0.347472 0.069 Uiso 1 1 calc GR
H23B H 0.412634 -0.119621 0.382506 0.069 Uiso 1 1 calc GR
H23C H 0.463581 0.078849 0.374188 0.069 Uiso 1 1 calc GR
C24 C 0.41009(14) 0.3685(4) 0.45535(13) 0.0417(6) Uani 1 1 d .
H24A H 0.458706 0.410501 0.451123 0.063 Uiso 1 1 calc GR
H24B H 0.399045 0.413586 0.498465 0.063 Uiso 1 1 calc GR
H24C H 0.377160 0.437276 0.420516 0.063 Uiso 1 1 calc GR
C25 C 0.32195(11) -0.2683(3) 0.62606(10) 0.0296(4) Uani 1 1 d .
C26 C 0.16243(12) 1.0305(4) 0.29952(12) 0.0391(5) Uani 1 1 d .
C27 C 0.16856(16) 1.2626(5) 0.27754(14) 0.0537(7) Uani 1 1 d .
H27A H 0.159503 1.270135 0.229346 0.080 Uiso 1 1 calc GR
H27B H 0.216344 1.315917 0.293150 0.080 Uiso 1 1 calc GR
H27C H 0.133768 1.350659 0.296020 0.080 Uiso 1 1 calc GR

loop_
_atom_site_aniso_label
_atom_site_aniso_U_11
_atom_site_aniso_U_22
_atom_site_aniso_U_33
_atom_site_aniso_U_23
_atom_site_aniso_U_13
_atom_site_aniso_U_12
O1 0.0327(8) 0.0281(8) 0.0334(8) 0.0049(6) 0.0013(6) 0.0009(6)
O2 0.0350(8) 0.0272(8) 0.0382(8) 0.0038(7) 0.0029(6) -0.0067(6)
O3 0.0325(8) 0.0342(8) 0.0399(8) 0.0043(7) 0.0023(6) -0.0048(7)
O4 0.0307(7) 0.0214(7) 0.0372(8) 0.0038(6) -0.0027(6) -0.0033(6)
O5 0.0599(11) 0.0232(8) 0.0418(9) 0.0054(7) 0.0051(7) 0.0002(7)
O6 0.0784(14) 0.0479(12) 0.0430(10) 0.0021(9) 0.0108(9) 0.0051(10)
C1 0.0361(11) 0.0271(11) 0.0338(11) 0.0031(9) -0.0007(8) 0.0019(9)
C2 0.0390(12) 0.0310(12) 0.0520(14) 0.0050(11) 0.0021(10) 0.0043(10)
C3 0.0523(14) 0.0378(13) 0.0376(12) -0.0031(10) -0.0004(10) -0.0040(11)
C4 0.0433(12) 0.0241(10) 0.0350(11) 0.0034(9) 0.0054(9) 0.0019(9)
C5 0.0412(12) 0.0224(10) 0.0362(11) -0.0001(9) 0.0050(9) -0.0028(9)
C6 0.0371(11) 0.0217(10) 0.0310(10) -0.0004(8) 0.0034(8) -0.0014(9)
C7 0.0340(11) 0.0235(10) 0.0311(10) -0.0038(8) 0.0030(8) -0.0069(9)
C8 0.0333(11) 0.0231(10) 0.0284(10) -0.0023(8) 0.0005(8) -0.0054(8)
C9 0.0314(11) 0.0265(10) 0.0314(10) -0.0034(9) 0.0011(8) -0.0039(8)
C10 0.0312(11) 0.0278(11) 0.0352(11) -0.0012(9) -0.0013(8) -0.0006(9)
C11 0.0318(11) 0.0240(10) 0.0315(10) -0.0022(9) -0.0026(8) -0.0019(8)
C12 0.0358(11) 0.0220(10) 0.0331(10) -0.0029(9) -0.0015(8) -0.0031(8)
C13 0.0368(12) 0.0280(11) 0.0405(12) 0.0007(10) -0.0012(9) -0.0030(9)
C14 0.0386(12) 0.0305(11) 0.0404(12) 0.0014(10) -0.0039(9) 0.0038(10)
C15 0.0483(13) 0.0222(10) 0.0345(11) 0.0014(9) 0.0015(9) -0.0014(10)
C16 0.0392(12) 0.0336(12) 0.0416(12) 0.0044(10) 0.0026(10) -0.0067(10)
C17 0.0352(11) 0.0309(12) 0.0421(12) 0.0044(10) -0.0012(9) -0.0004(9)
C18 0.0338(11) 0.0207(9) 0.0300(10) 0.0000(8) -0.0007(8) -0.0030(8)
C19 0.0334(11) 0.0237(10) 0.0316(10) -0.0023(8) -0.0002(8) -0.0054(8)
C20 0.0306(11) 0.0255(10) 0.0411(12) 0.0045(9) -0.0024(9) -0.0035(9)
C21 0.0315(10) 0.0204(10) 0.0466(12) 0.0006(9) 0.0032(9) 0.0019(8)
C22 0.0303(11) 0.0257(11) 0.0432(12) 0.0009(9) 0.0028(9) 0.0017(8)
C23 0.0568(15) 0.0336(13) 0.0516(14) -0.0022(11) 0.0192(12) 0.0000(11)
C24 0.0521(14) 0.0266(12) 0.0482(13) 0.0000(10) 0.0130(11) -0.0045(10)
C25 0.0310(10) 0.0267(10) 0.0299(10) -0.0026(9) 0.0007(8) -0.0017(8)
C26 0.0348(12) 0.0390(13) 0.0417(13) 0.0076(11) -0.0001(9) 0.0008(10)
C27 0.0575(16) 0.0434(15) 0.0579(16) 0.0212(13) 0.0008(13) -0.0041(12)

loop_
_atom_type_symbol
_atom_type_description
_atom_type_scat_dispersion_real
_atom_type_scat_dispersion_imag
_atom_type_scat_source
C C 0.0033 0.0016 'International Tables Vol C Tables 4.2.6.8 and 6.1.1.4'
H H 0.0000 0.0000 'International Tables Vol C Tables 4.2.6.8 and 6.1.1.4'
O O 0.0106 0.0060 'International Tables Vol C Tables 4.2.6.8 and 6.1.1.4'

loop_
_geom_angle_atom_site_label_1
_geom_angle_atom_site_label_2
_geom_angle_atom_site_label_3
_geom_angle
C25 O1 C1 117.66(15)
C11 O4 C18 120.25(16)
C26 O5 C15 117.80(18)
O1 C1 C2 104.63(17)
O1 C1 C3 107.95(18)
O1 C1 C4 110.16(16)
C2 C1 C3 111.61(19)
C4 C1 C2 112.10(19)
C4 C1 C3 110.18(19)
C5 C4 C1 120.8(2)
C4 C5 C6 119.9(2)
C7 C6 C5 123.61(19)
C7 C6 C25 117.93(19)
C25 C6 C5 118.41(19)
O2 C7 C6 119.22(19)
O2 C7 C8 119.80(18)
C6 C7 C8 120.97(18)
C7 C8 C9 121.83(18)
C18 C8 C7 118.17(18)
C18 C8 C9 119.97(19)
O3 C9 C8 121.59(19)
O3 C9 C10 122.36(19)
C10 C9 C8 116.04(18)
C11 C10 C9 120.99(19)
O4 C11 C12 111.60(17)
C10 C11 O4 122.24(19)
C10 C11 C12 126.17(19)
C13 C12 C11 120.9(2)
C17 C12 C11 120.35(19)
C17 C12 C13 118.8(2)
C14 C13 C12 120.6(2)
C15 C14 C13 119.0(2)
C14 C15 O5 118.8(2)
C16 C15 O5 119.2(2)
C16 C15 C14 121.8(2)
C15 C16 C17 118.8(2)
C16 C17 C12 121.0(2)
O4 C18 C8 120.49(18)
O4 C18 C19 116.02(18)
C19 C18 C8 123.49(19)
C18 C19 C20 121.91(19)
C25 C19 C18 115.99(19)
C25 C19 C20 122.10(19)
C21 C20 C19 112.64(18)
C22 C21 C20 127.8(2)
C21 C22 C23 121.2(2)
C21 C22 C24 124.8(2)
C23 C22 C24 114.0(2)
O1 C25 C6 119.61(18)
O1 C25 C19 116.88(18)
C19 C25 C6 123.44(19)
O5 C26 C27 110.3(2)
O6 C26 O5 122.6(2)
O6 C26 C27 127.1(2)

loop_
_geom_bond_atom_site_label_1
_geom_bond_atom_site_label_2
_geom_bond_distance
O1 C1 1.471(3)
O1 C25 1.365(2)
O2 C7 1.354(2)
O3 C9 1.265(3)
O4 C11 1.361(2)
O4 C18 1.374(2)
O5 C15 1.407(3)
O5 C26 1.355(3)
O6 C26 1.195(3)
C1 C2 1.516(3)
C1 C3 1.518(3)
C1 C4 1.510(3)
C4 C5 1.329(3)
C5 C6 1.454(3)
C6 C7 1.389(3)
C6 C25 1.413(3)
C7 C8 1.410(3)
C8 C9 1.445(3)
C8 C18 1.396(3)
C9 C10 1.435(3)
C10 C11 1.350(3)
C11 C12 1.476(3)
C12 C13 1.397(3)
C12 C17 1.390(3)
C13 C14 1.383(3)
C14 C15 1.382(3)
C15 C16 1.373(3)
C16 C17 1.388(3)
C18 C19 1.394(3)
C19 C20 1.514(3)
C19 C25 1.394(3)
C20 C21 1.505(3)
C21 C22 1.334(3)
C22 C23 1.498(3)
C22 C24 1.504(3)
C26 C27 1.497(4)
